data_7711545
loop_
_publ_author_name
'Pilichos, Evangelos'
'Font-Bardia, Merce'
'Mayans, Julia'
'Escuer, Albert'

_publ_section_title
;
 Occurrence of slow relaxation of the magnetization in a family of
 copper(II)/manganese(II) quasi-isotropic complexes with different ground
 spin states.
;
_journal_name_full 'Dalton Transactions'
_journal_paper_doi 10.1039/D2DT02807G
_journal_year 2022
_chemical_absolute_configuration rm
_chemical_formula_moiety '2(C49 H60 Cu2 Mn N4 O9), 4(Cl O4), 2(C H2 Cl2), C H4 O'
_chemical_formula_sum 'C101 H128 Cl8 Cu4 Mn2 N8 O35'
_chemical_formula_weight 2661.75
_space_group_crystal_system triclinic
_space_group_IT_number 1
_space_group_name_Hall 'P 1'
_space_group_name_H-M_alt 'P 1'
_atom_sites_solution_hydrogens geom
_audit_creation_method SHELXL-2018/3
_audit_update_record
;
2022-10-03 deposited with the CCDC.	2022-10-24 downloaded from the CCDC.
;
_cell_angle_alpha 101.148(2)
_cell_angle_beta 100.531(2)
_cell_angle_gamma 111.062(2)
_cell_formula_units_Z 1
_cell_length_a 12.2722(6)
_cell_length_b 14.5327(7)
_cell_length_c 17.2926(8)
_cell_measurement_reflns_used 9740
_cell_measurement_temperature 100(2)
_cell_measurement_theta_max 30.54
_cell_measurement_theta_min 2.55
_cell_volume 2714.5(2)
_computing_cell_refinement 'Bruker SAINT'
_computing_data_collection 'Bruker APEX3'
_computing_data_reduction 'Bruker SAINT'
_computing_molecular_graphics 'Bruker SHELXTL'
_computing_publication_material 'Bruker SHELXTL'
_computing_structure_refinement 'SHELXL-2018/3 (Sheldrick, 2018)'
_computing_structure_solution 'SHELXT 2014/5 (Sheldrick, 2014)'
_diffrn_ambient_temperature 100(2)
_diffrn_measured_fraction_theta_full 0.996
_diffrn_measured_fraction_theta_max 0.994
_diffrn_measurement_device_type 'D8 Venture'
_diffrn_measurement_method '\f and \w scans'
_diffrn_radiation_type MoK\a
_diffrn_radiation_wavelength 0.71073
_diffrn_reflns_av_R_equivalents 0.0294
_diffrn_reflns_av_unetI/netI 0.0414
_diffrn_reflns_Laue_measured_fraction_full 0.996
_diffrn_reflns_Laue_measured_fraction_max 0.994
_diffrn_reflns_limit_h_max 17
_diffrn_reflns_limit_h_min -17
_diffrn_reflns_limit_k_max 20
_diffrn_reflns_limit_k_min -20
_diffrn_reflns_limit_l_max 24
_diffrn_reflns_limit_l_min -24
_diffrn_reflns_number 92517
_diffrn_reflns_point_group_measured_fraction_full 0.992
_diffrn_reflns_point_group_measured_fraction_max 0.982
_diffrn_reflns_theta_full 25.242
_diffrn_reflns_theta_max 30.574
_diffrn_reflns_theta_min 2.212
_diffrn_source microfocus
_exptl_absorpt_coefficient_mu 1.279
_exptl_absorpt_correction_T_max 0.7461
_exptl_absorpt_correction_T_min 0.6508
_exptl_absorpt_correction_type multi-scan
_exptl_absorpt_process_details sadabs
_exptl_crystal_colour red
_exptl_crystal_density_diffrn 1.628
_exptl_crystal_description prism
_exptl_crystal_F_000 1372
_exptl_crystal_preparation 'Magnetic properties'
_exptl_crystal_recrystallization_method 'Re-crystallisation from solvent: methanol / ether'
_exptl_crystal_size_max 0.180
_exptl_crystal_size_mid 0.120
_exptl_crystal_size_min 0.080
_refine_diff_density_max 2.484
_refine_diff_density_min -1.382
_refine_diff_density_rms 0.099
_refine_ls_abs_structure_details
;
 Refined as an inversion twin.
;
_refine_ls_abs_structure_Flack 0.022(12)
_refine_ls_extinction_method none
_refine_ls_goodness_of_fit_ref 1.020
_refine_ls_hydrogen_treatment constr
_refine_ls_matrix_type full
_refine_ls_number_parameters 1463
_refine_ls_number_reflns 32768
_refine_ls_number_restraints 6
_refine_ls_restrained_S_all 1.021
_refine_ls_R_factor_all 0.0601
_refine_ls_R_factor_gt 0.0481
_refine_ls_shift/su_max 0.000
_refine_ls_shift/su_mean 0.000
_refine_ls_structure_factor_coef Fsqd
_refine_ls_weighting_details 'w=1/[\s^2^(Fo^2^)+(0.0819P)^2^+2.5254P] where P=(Fo^2^+2Fc^2^)/3'
_refine_ls_weighting_scheme calc
_refine_ls_wR_factor_gt 0.1328
_refine_ls_wR_factor_ref 0.1453
_reflns_Friedel_coverage 0.977
_reflns_Friedel_fraction_full 0.988
_reflns_Friedel_fraction_max 0.971
_reflns_number_gt 27736
_reflns_number_total 32768
_reflns_threshold_expression 'I > 2\s(I)'
_cod_data_source_file d2dt02807g2.cif
_cod_data_source_block I06ZB114A_0m_b
_cod_database_code 7711545
_shelx_shelxl_version_number 2018/3
_shelx_space_group_comment
;
The symmetry employed for this shelxl refinement is uniquely defined
by the following loop, which should always be used as a source of
symmetry information in preference to the above space-group names.
They are only intended as comments.
;

loop_
_space_group_symop_operation_xyz
'x, y, z'

loop_
_atom_site_label
_atom_site_type_symbol
_atom_site_fract_x
_atom_site_fract_y
_atom_site_fract_z
_atom_site_U_iso_or_equiv
_atom_site_adp_type
_atom_site_occupancy
_atom_site_site_symmetry_order
_atom_site_calc_flag
_atom_site_refinement_flags_posn
_atom_site_refinement_flags_adp
_atom_site_refinement_flags_occupancy
_atom_site_disorder_assembly
_atom_site_disorder_group
Cu1A Cu 0.67737(6) 0.42325(5) 0.82533(4) 0.02304(14) Uani 1 1 d . . . . .
Cu2A Cu 0.80939(6) 0.84291(5) 0.73085(4) 0.02481(15) Uani 1 1 d . . . . .
Mn1A Mn 0.71728(7) 0.63669(6) 0.78634(5) 0.02256(17) Uani 1 1 d . . . . .
O1A O 0.7078(4) 0.7409(3) 0.9218(2) 0.0240(8) Uani 1 1 d . . . . .
O2A O 0.6900(4) 0.5553(3) 0.8773(2) 0.0245(8) Uani 1 1 d . . . . .
O3A O 0.6843(4) 0.4779(3) 0.7342(2) 0.0257(8) Uani 1 1 d . . . . .
O4A O 0.6808(4) 0.5730(4) 0.6238(2) 0.0279(9) Uani 1 1 d . . . . .
O5A O 0.9425(4) 0.6548(3) 0.8660(3) 0.0264(8) Uani 1 1 d . . . . .
O6A O 0.8764(4) 0.7593(3) 0.7782(2) 0.0226(8) Uani 1 1 d . . . . .
O7A O 0.6649(4) 0.7477(4) 0.7449(2) 0.0259(8) Uani 1 1 d . . . . .
O8A O 0.4984(4) 0.5901(4) 0.7608(3) 0.0374(11) Uani 1 1 d . . . . .
N1A N 0.6875(4) 0.3793(4) 0.9230(3) 0.0259(9) Uani 1 1 d . . . . .
N2A N 0.6529(4) 0.2872(4) 0.7686(3) 0.0260(10) Uani 1 1 d . . . . .
N3A N 0.9543(5) 0.9248(4) 0.7063(3) 0.0314(11) Uani 1 1 d . . . . .
N4A N 0.7258(6) 0.9007(5) 0.6615(3) 0.0344(13) Uani 1 1 d . . . . .
C1A C 0.5633(6) 0.8182(6) 0.9285(4) 0.0322(13) Uani 1 1 d . . . . .
H1AA H 0.513849 0.775638 0.873020 0.048 Uiso 1 1 calc R U . . .
H1AB H 0.557110 0.884610 0.938759 0.048 Uiso 1 1 calc R U . . .
H1AC H 0.533982 0.783256 0.968521 0.048 Uiso 1 1 calc R U . . .
C2A C 0.6927(6) 0.8351(5) 0.9367(4) 0.0274(12) Uani 1 1 d . . . . .
H2AA H 0.722642 0.872179 0.897324 0.033 Uiso 1 1 calc R U . . .
H2AB H 0.742443 0.878738 0.992654 0.033 Uiso 1 1 calc R U . . .
C3A C 0.6931(5) 0.6881(5) 0.9806(3) 0.0225(10) Uani 1 1 d . . . . .
C4A C 0.6915(5) 0.7275(5) 1.0589(3) 0.0228(11) Uani 1 1 d . . . . .
H4A H 0.697387 0.795723 1.076175 0.027 Uiso 1 1 calc R U . . .
C5A C 0.6811(5) 0.6662(5) 1.1138(3) 0.0265(12) Uani 1 1 d . . . . .
H5A H 0.677321 0.692229 1.167580 0.032 Uiso 1 1 calc R U . . .
C6A C 0.6764(5) 0.5710(5) 1.0896(4) 0.0248(11) Uani 1 1 d . . . . .
H6A H 0.671706 0.531245 1.127503 0.030 Uiso 1 1 calc R U . . .
C7A C 0.6784(5) 0.5282(5) 1.0098(3) 0.0219(10) Uani 1 1 d . . . . .
C8A C 0.6865(5) 0.5871(4) 0.9543(3) 0.0204(10) Uani 1 1 d . . . . .
C9A C 0.6828(5) 0.4269(4) 0.9920(4) 0.0260(11) Uani 1 1 d . . . . .
H9A H 0.682090 0.394337 1.034606 0.031 Uiso 1 1 calc R U . . .
C10A C 0.7056(5) 0.2819(4) 0.9089(4) 0.0282(10) Uani 1 1 d . . . . .
H10A H 0.792990 0.300172 0.910753 0.034 Uiso 1 1 calc R U . . .
C11A C 0.6774(6) 0.2221(5) 0.9711(4) 0.0351(14) Uani 1 1 d . . . . .
H11A H 0.592339 0.204968 0.972773 0.042 Uiso 1 1 calc R U . . .
H11B H 0.731683 0.264077 1.026413 0.042 Uiso 1 1 calc R U . . .
C12A C 0.6971(6) 0.1221(5) 0.9450(4) 0.0381(14) Uani 1 1 d . . . . .
H12A H 0.784533 0.140414 0.950493 0.046 Uiso 1 1 calc R U . . .
H12B H 0.672903 0.079926 0.982620 0.046 Uiso 1 1 calc R U . . .
C13A C 0.6255(6) 0.0592(4) 0.8582(4) 0.0364(13) Uani 1 1 d . . . . .
H13A H 0.537617 0.034397 0.853895 0.044 Uiso 1 1 calc R U . . .
H13B H 0.644567 -0.001516 0.843955 0.044 Uiso 1 1 calc R U . . .
C14A C 0.6551(6) 0.1229(5) 0.7964(4) 0.0321(13) Uani 1 1 d . . . . .
H14A H 0.741458 0.143449 0.796983 0.039 Uiso 1 1 calc R U . . .
H14B H 0.604099 0.081104 0.740270 0.039 Uiso 1 1 calc R U . . .
C15A C 0.6298(5) 0.2173(4) 0.8214(3) 0.0265(10) Uani 1 1 d . . . . .
H15A H 0.542240 0.193523 0.820462 0.032 Uiso 1 1 calc R U . . .
C16A C 0.6458(5) 0.2571(4) 0.6927(4) 0.0274(11) Uani 1 1 d . . . . .
H16A H 0.633712 0.187708 0.671495 0.033 Uiso 1 1 calc R U . . .
C17A C 0.6547(6) 0.3193(5) 0.6363(4) 0.0270(12) Uani 1 1 d . . . . .
C18A C 0.6407(6) 0.2715(6) 0.5538(4) 0.0365(15) Uani 1 1 d . . . . .
H18A H 0.630202 0.201785 0.538391 0.044 Uiso 1 1 calc R U . . .
C19A C 0.6420(7) 0.3226(6) 0.4959(4) 0.0415(17) Uani 1 1 d . . . . .
H19A H 0.632252 0.288044 0.440867 0.050 Uiso 1 1 calc R U . . .
C20A C 0.6572(6) 0.4250(5) 0.5156(4) 0.0330(13) Uani 1 1 d . . . . .
H20A H 0.658473 0.459758 0.474331 0.040 Uiso 1 1 calc R U . . .
C21A C 0.6707(6) 0.4760(5) 0.5961(4) 0.0270(12) Uani 1 1 d . . . . .
C22A C 0.6706(5) 0.4238(5) 0.6585(3) 0.0250(11) Uani 1 1 d . . . . .
C23A C 0.6942(6) 0.6340(5) 0.5665(4) 0.0296(12) Uani 1 1 d . . . . .
H23A H 0.677152 0.694512 0.586844 0.035 Uiso 1 1 calc R U . . .
H23B H 0.634016 0.592647 0.512929 0.035 Uiso 1 1 calc R U . . .
C24A C 0.8204(7) 0.6701(6) 0.5548(4) 0.0350(14) Uani 1 1 d . . . . .
H24A H 0.834413 0.610512 0.529306 0.053 Uiso 1 1 calc R U . . .
H24B H 0.880530 0.707181 0.608221 0.053 Uiso 1 1 calc R U . . .
H24C H 0.828009 0.715833 0.519407 0.053 Uiso 1 1 calc R U . . .
C25A C 0.9872(7) 0.5074(6) 0.8843(5) 0.0389(15) Uani 1 1 d . . . . .
H25A H 0.911138 0.462470 0.842078 0.058 Uiso 1 1 calc R U . . .
H25B H 1.001980 0.472098 0.925395 0.058 Uiso 1 1 calc R U . . .
H25C H 1.054485 0.524254 0.859057 0.058 Uiso 1 1 calc R U . . .
C26A C 0.9781(6) 0.6057(5) 0.9255(4) 0.0300(12) Uani 1 1 d . . . . .
H26A H 0.917731 0.589562 0.957276 0.036 Uiso 1 1 calc R U . . .
H26B H 1.057674 0.653803 0.964207 0.036 Uiso 1 1 calc R U . . .
C27A C 1.0319(5) 0.7154(4) 0.8375(3) 0.0228(10) Uani 1 1 d . . . . .
C28A C 1.1491(5) 0.7232(5) 0.8520(4) 0.0255(11) Uani 1 1 d . . . . .
H28A H 1.173881 0.683800 0.883454 0.031 Uiso 1 1 calc R U . . .
C29A C 1.2321(5) 0.7893(5) 0.8202(4) 0.0257(11) Uani 1 1 d . . . . .
H29A H 1.313214 0.794665 0.830685 0.031 Uiso 1 1 calc R U . . .
C30A C 1.1971(5) 0.8467(5) 0.7739(3) 0.0249(11) Uani 1 1 d . . . . .
H30A H 1.253484 0.890130 0.751651 0.030 Uiso 1 1 calc R U . . .
C31A C 1.0766(5) 0.8404(4) 0.7597(3) 0.0223(10) Uani 1 1 d . . . . .
C32A C 0.9915(5) 0.7727(4) 0.7900(3) 0.0215(10) Uani 1 1 d . . . . .
C33A C 1.0519(6) 0.9117(5) 0.7179(4) 0.0291(12) Uani 1 1 d . . . . .
H33A H 1.114222 0.951701 0.697730 0.035 Uiso 1 1 calc R U . . .
C34A C 0.9367(7) 1.0066(5) 0.6737(4) 0.0396(15) Uani 1 1 d . . . . .
H34A H 0.942000 1.060231 0.721947 0.047 Uiso 1 1 calc R U . . .
C35A C 1.0288(9) 1.0611(8) 0.6331(6) 0.057(2) Uani 1 1 d . . . . .
H35A H 1.028395 1.011448 0.584852 0.069 Uiso 1 1 calc R U . . .
H35B H 1.110985 1.092192 0.671902 0.069 Uiso 1 1 calc R U . . .
C36A C 0.9971(9) 1.1458(7) 0.6059(6) 0.062(2) Uani 1 1 d . . . . .
H36A H 1.010546 1.200842 0.655011 0.074 Uiso 1 1 calc R U . . .
H36B H 1.052019 1.176442 0.573647 0.074 Uiso 1 1 calc R U . . .
C37A C 0.8662(10) 1.1041(8) 0.5544(5) 0.059(3) Uani 1 1 d . . . . .
H37A H 0.848637 1.161736 0.541625 0.071 Uiso 1 1 calc R U . . .
H37B H 0.855899 1.055881 0.501862 0.071 Uiso 1 1 calc R U . . .
C38A C 0.7757(9) 1.0490(7) 0.5968(5) 0.052(2) Uani 1 1 d . . . . .
H38A H 0.692334 1.019843 0.559742 0.062 Uiso 1 1 calc R U . . .
H38B H 0.779491 1.098074 0.646738 0.062 Uiso 1 1 calc R U . . .
C39A C 0.8067(7) 0.9623(5) 0.6198(4) 0.0371(13) Uani 1 1 d . . . . .
H39A H 0.801790 0.914522 0.567975 0.044 Uiso 1 1 calc R U . . .
C40A C 0.6096(7) 0.8741(7) 0.6426(4) 0.0404(18) Uani 1 1 d . . . . .
H40A H 0.579243 0.909736 0.609906 0.048 Uiso 1 1 calc R U . . .
C41A C 0.5201(7) 0.7946(7) 0.6664(4) 0.0364(16) Uani 1 1 d . . . . .
C42A C 0.3953(8) 0.7753(8) 0.6372(4) 0.050(2) Uani 1 1 d . . . . .
H42A H 0.373869 0.818383 0.608377 0.060 Uiso 1 1 calc R U . . .
C43A C 0.3071(7) 0.6965(8) 0.6501(4) 0.050(2) Uani 1 1 d . . . . .
H43A H 0.224500 0.685627 0.631165 0.060 Uiso 1 1 calc R U . . .
C44A C 0.3362(6) 0.6318(7) 0.6904(4) 0.045(2) Uani 1 1 d . . . . .
H44A H 0.273965 0.575440 0.698176 0.054 Uiso 1 1 calc R U . . .
C45A C 0.4589(6) 0.6503(6) 0.7200(4) 0.0371(16) Uani 1 1 d . . . . .
C46A C 0.5521(6) 0.7340(6) 0.7118(4) 0.0323(15) Uani 1 1 d . . . . .
C47A C 0.4106(6) 0.5029(6) 0.7791(5) 0.0458(19) Uani 1 1 d . . . . .
H47A H 0.342024 0.519891 0.788555 0.055 Uiso 1 1 calc R U . . .
H47B H 0.450459 0.494051 0.830622 0.055 Uiso 1 1 calc R U . . .
C48A C 0.3606(6) 0.4022(4) 0.7128(4) 0.0369(12) Uani 1 1 d . . . . .
H48A H 0.312178 0.407291 0.663355 0.055 Uiso 1 1 calc R U . . .
H48B H 0.309347 0.347117 0.731817 0.055 Uiso 1 1 calc R U . . .
H48C H 0.427980 0.386781 0.700181 0.055 Uiso 1 1 calc R U . . .
Cl1A Cl 1.04631(14) 1.27595(12) 0.86248(10) 0.0339(3) Uani 1 1 d . . . . .
O9A O 1.0352(10) 1.3152(7) 0.9409(4) 0.091(3) Uani 1 1 d . . . . .
O10A O 1.1563(5) 1.3448(5) 0.8535(5) 0.0582(17) Uani 1 1 d . . . . .
O11A O 1.0490(5) 1.1762(4) 0.8564(4) 0.0522(14) Uani 1 1 d . . . . .
O12A O 0.9482(5) 1.2695(5) 0.7996(4) 0.0548(15) Uani 1 1 d . . . . .
Cl2A Cl 0.64017(15) 0.76999(18) 0.38584(12) 0.0488(5) Uani 1 1 d . . . . .
O13A O 0.7643(5) 0.8272(4) 0.4229(3) 0.0433(13) Uani 1 1 d . . . . .
O14A O 0.5468(10) 0.7725(10) 0.4128(8) 0.043(3) Uani 0.5 1 d . . P A 1
O14' O 0.5945(9) 0.8385(9) 0.4467(6) 0.043(2) Uani 0.5 1 d . . P A 2
O15A O 0.6088(6) 0.7779(7) 0.3038(4) 0.087(3) Uani 1 1 d . . . . .
O16' O 0.5904(11) 0.6782(8) 0.3939(6) 0.043(2) Uani 0.5 1 d . . P A 2
O16A O 0.6315(12) 0.6572(9) 0.3762(9) 0.045(3) Uani 0.5 1 d . . P A 1
Cu1B Cu 0.32705(6) 0.37604(5) 0.17371(4) 0.02058(13) Uani 1 1 d . . . . .
Cu2B Cu 0.19929(6) -0.03888(5) 0.27316(4) 0.02211(14) Uani 1 1 d . . . . .
Mn2B Mn 0.28494(7) 0.16365(6) 0.21349(5) 0.02090(16) Uani 1 1 d . . . . .
O1B O 0.3293(4) 0.2309(3) 0.3780(2) 0.0264(8) Uani 1 1 d . . . . .
O2B O 0.3125(4) 0.3211(3) 0.2646(2) 0.0192(7) Uani 1 1 d . . . . .
O3B O 0.3168(4) 0.2443(3) 0.1225(2) 0.0233(8) Uani 1 1 d . . . . .
O4B O 0.2870(4) 0.0565(3) 0.0752(2) 0.0236(8) Uani 1 1 d . . . . .
O5B O 0.5035(4) 0.2136(4) 0.2404(3) 0.0380(11) Uani 1 1 d D . . . .
O6B O 0.3409(4) 0.0548(4) 0.2538(3) 0.0273(9) Uani 1 1 d . . . . .
O7B O 0.1308(3) 0.0459(3) 0.2297(2) 0.0206(7) Uani 1 1 d . . . . .
O8B O 0.0588(4) 0.1418(3) 0.1371(2) 0.0210(7) Uani 1 1 d . . . . .
N1B N 0.3152(4) 0.5003(3) 0.2230(3) 0.0203(8) Uani 1 1 d . . . . .
N2B N 0.3541(4) 0.4320(4) 0.0836(3) 0.0234(9) Uani 1 1 d . . . . .
N3B N 0.2843(5) -0.1051(4) 0.3291(3) 0.0290(11) Uani 1 1 d . . . . .
N4B N 0.0686(5) -0.1031(4) 0.3175(3) 0.0243(9) Uani 1 1 d . . . . .
C1B C 0.1874(7) 0.1439(5) 0.4506(4) 0.0337(13) Uani 1 1 d . . . . .
H1BA H 0.125455 0.115467 0.397699 0.051 Uiso 1 1 calc R U . . .
H1BB H 0.183099 0.205687 0.481977 0.051 Uiso 1 1 calc R U . . .
H1BC H 0.173150 0.092678 0.481375 0.051 Uiso 1 1 calc R U . . .
C2B C 0.3124(6) 0.1714(5) 0.4364(4) 0.0305(13) Uani 1 1 d . . . . .
H2BA H 0.375226 0.211490 0.489134 0.037 Uiso 1 1 calc R U . . .
H2BB H 0.322961 0.107581 0.415883 0.037 Uiso 1 1 calc R U . . .
C3B C 0.3402(5) 0.3308(4) 0.4036(3) 0.0216(10) Uani 1 1 d . . . . .
C4B C 0.3615(6) 0.3844(5) 0.4838(3) 0.0277(12) Uani 1 1 d . . . . .
H4B H 0.369422 0.352314 0.526253 0.033 Uiso 1 1 calc R U . . .
C5B C 0.3716(6) 0.4856(5) 0.5031(4) 0.0294(12) Uani 1 1 d . . . . .
H5B H 0.385552 0.522032 0.558338 0.035 Uiso 1 1 calc R U . . .
C6B C 0.3614(6) 0.5321(5) 0.4423(4) 0.0262(11) Uani 1 1 d . . . . .
H6B H 0.368320 0.600914 0.455606 0.031 Uiso 1 1 calc R U . . .
C7B C 0.3406(5) 0.4788(4) 0.3597(3) 0.0217(10) Uani 1 1 d . . . . .
C8B C 0.3312(5) 0.3771(4) 0.3401(3) 0.0181(9) Uani 1 1 d . . . . .
C9B C 0.3257(5) 0.5333(4) 0.2990(3) 0.0227(10) Uani 1 1 d . . . . .
H9B H 0.323520 0.598437 0.317517 0.027 Uiso 1 1 calc R U . . .
C10B C 0.2934(4) 0.5535(4) 0.1607(3) 0.0214(8) Uani 1 1 d . . . . .
H10B H 0.206382 0.516180 0.127947 0.026 Uiso 1 1 calc R U . . .
C11B C 0.3185(5) 0.6657(4) 0.1927(4) 0.0265(11) Uani 1 1 d . . . . .
H11C H 0.404825 0.705140 0.224355 0.032 Uiso 1 1 calc R U . . .
H11D H 0.267464 0.673193 0.229606 0.032 Uiso 1 1 calc R U . . .
C12B C 0.2901(6) 0.7070(4) 0.1206(4) 0.0324(11) Uani 1 1 d . . . . .
H12C H 0.307283 0.780692 0.141127 0.039 Uiso 1 1 calc R U . . .
H12D H 0.202798 0.669626 0.090849 0.039 Uiso 1 1 calc R U . . .
C13B C 0.3662(6) 0.6945(5) 0.0619(4) 0.0326(12) Uani 1 1 d . . . . .
H13C H 0.453135 0.737410 0.090264 0.039 Uiso 1 1 calc R U . . .
H13D H 0.343483 0.719087 0.014428 0.039 Uiso 1 1 calc R U . . .
C14B C 0.3478(6) 0.5826(4) 0.0312(4) 0.0261(11) Uani 1 1 d . . . . .
H14C H 0.263396 0.540905 -0.003340 0.031 Uiso 1 1 calc R U . . .
H14D H 0.403465 0.578156 -0.002731 0.031 Uiso 1 1 calc R U . . .
C15B C 0.3724(5) 0.5406(4) 0.1032(3) 0.0242(9) Uani 1 1 d . . . . .
H15B H 0.459201 0.582576 0.135228 0.029 Uiso 1 1 calc R U . . .
C16B C 0.3557(5) 0.3813(4) 0.0140(3) 0.0240(10) Uani 1 1 d . . . . .
H16B H 0.367392 0.416815 -0.026582 0.029 Uiso 1 1 calc R U . . .
C17B C 0.3413(5) 0.2761(4) -0.0080(3) 0.0233(10) Uani 1 1 d . . . . .
C18B C 0.3444(5) 0.2349(5) -0.0872(3) 0.0259(11) Uani 1 1 d . . . . .
H18B H 0.358306 0.276944 -0.123183 0.031 Uiso 1 1 calc R U . . .
C19B C 0.3272(5) 0.1316(5) -0.1140(3) 0.0249(11) Uani 1 1 d . . . . .
H19B H 0.327582 0.103841 -0.168314 0.030 Uiso 1 1 calc R U . . .
C20B C 0.3097(5) 0.0702(5) -0.0609(3) 0.0243(11) Uani 1 1 d . . . . .
H20B H 0.299888 0.000886 -0.078572 0.029 Uiso 1 1 calc R U . . .
C21B C 0.3067(5) 0.1106(4) 0.0182(3) 0.0189(9) Uani 1 1 d . . . . .
C22B C 0.3205(5) 0.2126(4) 0.0462(3) 0.0210(10) Uani 1 1 d . . . . .
C23B C 0.3044(5) -0.0386(4) 0.0618(4) 0.0249(11) Uani 1 1 d . . . . .
H23C H 0.254922 -0.083596 0.006145 0.030 Uiso 1 1 calc R U . . .
H23D H 0.275235 -0.074757 0.101832 0.030 Uiso 1 1 calc R U . . .
C24B C 0.4362(6) -0.0205(5) 0.0703(4) 0.0309(13) Uani 1 1 d . . . . .
H24D H 0.445432 -0.084807 0.069986 0.046 Uiso 1 1 calc R U . . .
H24E H 0.487187 0.031749 0.122107 0.046 Uiso 1 1 calc R U . . .
H24F H 0.461106 0.003232 0.024477 0.046 Uiso 1 1 calc R U . . .
C25B C 0.6374(9) 0.2637(8) 0.1632(6) 0.069(2) Uani 1 1 d D U . . .
H25D H 0.572926 0.229700 0.111469 0.104 Uiso 1 1 calc R U . . .
H25E H 0.666807 0.213980 0.179495 0.104 Uiso 1 1 calc R U . . .
H25F H 0.704589 0.320259 0.156049 0.104 Uiso 1 1 calc R U . . .
C26B C 0.5901(7) 0.3038(6) 0.2262(6) 0.0513(19) Uani 1 1 d D U . . .
H26C H 0.549228 0.346390 0.207455 0.062 Uiso 1 1 calc R U . . .
H26D H 0.656167 0.346260 0.276921 0.062 Uiso 1 1 calc R U . . .
C27B C 0.5485(6) 0.1564(5) 0.2793(4) 0.0314(13) Uani 1 1 d . . . . .
C28B C 0.6687(6) 0.1760(6) 0.3102(4) 0.0392(17) Uani 1 1 d . . . . .
H28B H 0.730550 0.232754 0.302537 0.047 Uiso 1 1 calc R U . . .
C29B C 0.6997(6) 0.1133(8) 0.3521(4) 0.047(2) Uani 1 1 d . . . . .
H29B H 0.782817 0.127028 0.373092 0.056 Uiso 1 1 calc R U . . .
C30B C 0.6114(7) 0.0316(8) 0.3638(4) 0.047(2) Uani 1 1 d . . . . .
H30B H 0.634547 -0.009744 0.393912 0.056 Uiso 1 1 calc R U . . .
C31B C 0.4856(7) 0.0070(7) 0.3319(4) 0.0385(17) Uani 1 1 d . . . . .
C32B C 0.4554(6) 0.0707(5) 0.2890(4) 0.0290(13) Uani 1 1 d . . . . .
C33B C 0.4015(7) -0.0760(6) 0.3504(4) 0.0370(15) Uani 1 1 d . . . . .
H33B H 0.432889 -0.113319 0.380693 0.044 Uiso 1 1 calc R U . . .
C34B C 0.1988(6) -0.1911(4) 0.3506(3) 0.0296(11) Uani 1 1 d . . . . .
H34B H 0.154653 -0.249635 0.299534 0.035 Uiso 1 1 calc R U . . .
C35B C 0.2525(7) -0.2315(5) 0.4162(4) 0.0341(14) Uani 1 1 d . . . . .
H35C H 0.312708 -0.255256 0.398726 0.041 Uiso 1 1 calc R U . . .
H35D H 0.294798 -0.175605 0.468140 0.041 Uiso 1 1 calc R U . . .
C36B C 0.1533(8) -0.3193(6) 0.4298(4) 0.0412(16) Uani 1 1 d . . . . .
H36C H 0.188914 -0.343292 0.473766 0.049 Uiso 1 1 calc R U . . .
H36D H 0.115906 -0.377205 0.379024 0.049 Uiso 1 1 calc R U . . .
C37B C 0.0558(8) -0.2881(6) 0.4537(5) 0.0483(18) Uani 1 1 d . . . . .
H37C H 0.090304 -0.237935 0.508739 0.058 Uiso 1 1 calc R U . . .
H37D H -0.011370 -0.349359 0.456673 0.058 Uiso 1 1 calc R U . . .
C38B C 0.0055(8) -0.2406(6) 0.3925(4) 0.0404(16) Uani 1 1 d . . . . .
H38C H -0.041386 -0.294160 0.339837 0.048 Uiso 1 1 calc R U . . .
H38D H -0.050467 -0.214075 0.413587 0.048 Uiso 1 1 calc R U . . .
C39B C 0.1057(6) -0.1540(4) 0.3782(3) 0.0300(11) Uani 1 1 d . . . . .
H39B H 0.149021 -0.100050 0.431961 0.036 Uiso 1 1 calc R U . . .
C40B C -0.0367(6) -0.0984(5) 0.3019(3) 0.0258(11) Uani 1 1 d . . . . .
H40B H -0.095841 -0.135158 0.325943 0.031 Uiso 1 1 calc R U . . .
C41B C -0.0683(5) -0.0389(4) 0.2489(3) 0.0213(10) Uani 1 1 d . . . . .
C42B C -0.1899(5) -0.0502(5) 0.2311(4) 0.0240(11) Uani 1 1 d . . . . .
H42B H -0.244845 -0.093382 0.254280 0.029 Uiso 1 1 calc R U . . .
C43B C -0.2300(5) -0.0005(5) 0.1815(4) 0.0247(11) Uani 1 1 d . . . . .
H43C H -0.312794 -0.010332 0.169663 0.030 Uiso 1 1 calc R U . . .
C44B C -0.1501(5) 0.0654(4) 0.1473(3) 0.0230(10) Uani 1 1 d . . . . .
H44B H -0.178705 0.099561 0.112163 0.028 Uiso 1 1 calc R U . . .
C45B C -0.0289(5) 0.0801(4) 0.1655(3) 0.0187(9) Uani 1 1 d . . . . .
C46B C 0.0132(5) 0.0277(4) 0.2162(3) 0.0176(9) Uani 1 1 d . . . . .
C47B C 0.0252(5) 0.1977(5) 0.0834(3) 0.0235(11) Uani 1 1 d . . . . .
H47C H -0.052578 0.151045 0.042094 0.028 Uiso 1 1 calc R U . . .
H47D H 0.087733 0.218946 0.053806 0.028 Uiso 1 1 calc R U . . .
C48B C 0.0116(6) 0.2918(5) 0.1267(4) 0.0317(13) Uani 1 1 d . . . . .
H48D H -0.004924 0.328442 0.087208 0.048 Uiso 1 1 calc R U . . .
H48E H 0.086809 0.337024 0.169699 0.048 Uiso 1 1 calc R U . . .
H48F H -0.055909 0.270983 0.151468 0.048 Uiso 1 1 calc R U . . .
Cl1B Cl 0.35300(13) 0.04027(12) 0.62153(8) 0.0290(3) Uani 1 1 d . . . . .
O9B O 0.3683(6) 0.1457(5) 0.6227(5) 0.0640(18) Uani 1 1 d . . . . .
O10B O 0.4386(5) 0.0166(5) 0.5854(3) 0.0522(16) Uani 1 1 d . . . . .
O11B O 0.3737(5) 0.0345(4) 0.7043(3) 0.0395(11) Uani 1 1 d . . . . .
O12B O 0.2316(5) -0.0320(5) 0.5758(3) 0.0446(13) Uani 1 1 d . . . . .
Cl2B Cl -0.03545(13) -0.46567(11) 0.16431(8) 0.0281(3) Uani 1 1 d . . . . .
O13B O 0.0629(4) -0.4677(4) 0.2226(3) 0.0335(10) Uani 1 1 d . . . . .
O14B O -0.1480(5) -0.5341(4) 0.1718(4) 0.0447(12) Uani 1 1 d . . . . .
O15B O -0.0272(7) -0.4969(6) 0.0827(3) 0.068(2) Uani 1 1 d . . . . .
O16B O -0.0299(4) -0.3623(4) 0.1818(3) 0.0370(10) Uani 1 1 d . . . . .
Cl1W Cl 0.9997(3) 1.5310(3) 0.6661(3) 0.1014(11) Uani 1 1 d . . . . .
Cl2W Cl 1.0848(4) 1.3899(3) 0.5775(2) 0.1006(12) Uani 1 1 d . . . . .
C1W C 0.9808(14) 1.4095(11) 0.6381(15) 0.145(9) Uani 1 1 d . . . . .
H1WA H 0.895802 1.366677 0.604973 0.174 Uiso 1 1 calc R U . . .
H1WB H 0.994727 1.386272 0.687680 0.174 Uiso 1 1 calc R U . . .
Cl3W Cl 1.00524(18) 0.27235(14) 0.33895(12) 0.0456(4) Uani 1 1 d . . . . .
Cl4W Cl 0.9152(3) 0.4253(3) 0.4064(3) 0.0720(11) Uani 0.75 1 d . . P B 1
Cl4' Cl 0.9584(9) 0.4093(8) 0.4471(6) 0.055(2) Uani 0.25 1 d . . P B 2
C2W C 1.0347(7) 0.4032(6) 0.3725(5) 0.0425(16) Uani 1 1 d . . . . .
H2WA H 1.048121 0.434225 0.326959 0.051 Uiso 0.75 1 calc R U P B 1
H2WB H 1.110459 0.438294 0.417968 0.051 Uiso 0.75 1 calc R U P B 1
H2WC H 1.122955 0.445790 0.395713 0.051 Uiso 0.25 1 calc R U P B 2
H2WD H 1.003237 0.426932 0.326821 0.051 Uiso 0.25 1 calc R U P B 2
O1W O 0.0974(4) -0.1759(3) 0.1443(2) 0.0266(8) Uani 1 1 d . . . . .
H1WO H 0.061909 -0.232083 0.153712 0.032 Uiso 1 1 calc R U . . .
C3W C 0.0181(6) -0.1640(5) 0.0801(4) 0.0310(13) Uani 1 1 d . . . . .
H3WA H -0.004236 -0.219781 0.030217 0.046 Uiso 1 1 calc R U . . .
H3WB H 0.059017 -0.097800 0.069796 0.046 Uiso 1 1 calc R U . . .
H3WC H -0.055278 -0.166087 0.095927 0.046 Uiso 1 1 calc R U . . .
O2W O 0.8909(4) 0.9845(4) 0.8662(3) 0.0288(8) Uani 1 1 d . . . . .
H2WO H 0.922226 1.041870 0.857428 0.035 Uiso 1 1 calc R U . . .
C4W C 0.9792(6) 0.9714(5) 0.9241(4) 0.0330(13) Uani 1 1 d . . . . .
H4WA H 0.952123 0.898594 0.922040 0.050 Uiso 1 1 calc R U . . .
H4WB H 0.989200 1.011792 0.979294 0.050 Uiso 1 1 calc R U . . .
H4WC H 1.057051 0.994893 0.910588 0.050 Uiso 1 1 calc R U . . .
O3W O 0.5884(6) 0.5207(6) 0.2651(5) 0.085(2) Uani 1 1 d . . . . .
H3WO H 0.565617 0.566501 0.283517 0.101 Uiso 1 1 calc R U . . .
C5W C 0.7164(10) 0.5575(10) 0.2967(7) 0.086(3) Uani 1 1 d . . . . .
H5WA H 0.748201 0.522431 0.258233 0.129 Uiso 1 1 calc R U . . .
H5WB H 0.735131 0.543596 0.349679 0.129 Uiso 1 1 calc R U . . .
H5WC H 0.754161 0.631668 0.303977 0.129 Uiso 1 1 calc R U . . .

loop_
_atom_site_aniso_label
_atom_site_aniso_U_11
_atom_site_aniso_U_22
_atom_site_aniso_U_33
_atom_site_aniso_U_23
_atom_site_aniso_U_13
_atom_site_aniso_U_12
Cu1A 0.0255(3) 0.0186(3) 0.0232(3) 0.0007(2) 0.0067(3) 0.0095(3)
Cu2A 0.0301(4) 0.0347(4) 0.0196(3) 0.0092(3) 0.0072(3) 0.0235(3)
Mn1A 0.0216(4) 0.0223(4) 0.0234(4) 0.0017(3) 0.0055(3) 0.0114(3)
O1A 0.030(2) 0.0201(19) 0.0241(18) 0.0040(15) 0.0117(15) 0.0122(16)
O2A 0.029(2) 0.023(2) 0.0209(18) 0.0006(15) 0.0106(16) 0.0120(17)
O3A 0.028(2) 0.025(2) 0.0226(18) 0.0009(15) 0.0067(16) 0.0125(17)
O4A 0.036(2) 0.032(2) 0.0179(17) 0.0043(16) 0.0110(16) 0.0161(19)
O5A 0.024(2) 0.028(2) 0.031(2) 0.0121(17) 0.0066(16) 0.0131(17)
O6A 0.0229(19) 0.025(2) 0.0239(18) 0.0074(15) 0.0062(15) 0.0141(16)
O7A 0.026(2) 0.034(2) 0.0216(18) 0.0037(16) 0.0026(15) 0.0207(18)
O8A 0.020(2) 0.032(2) 0.049(3) -0.008(2) 0.0019(19) 0.0122(18)
N1A 0.026(2) 0.023(2) 0.026(2) 0.0032(17) 0.0015(17) 0.0111(18)
N2A 0.020(2) 0.023(2) 0.032(2) 0.0007(18) 0.0058(17) 0.0092(17)
N3A 0.043(3) 0.037(3) 0.029(2) 0.014(2) 0.015(2) 0.028(2)
N4A 0.054(3) 0.048(3) 0.020(2) 0.013(2) 0.009(2) 0.041(3)
C1A 0.035(3) 0.038(4) 0.027(3) 0.005(3) 0.010(2) 0.020(3)
C2A 0.035(3) 0.022(3) 0.029(3) 0.003(2) 0.018(2) 0.012(2)
C3A 0.015(2) 0.028(3) 0.021(2) 0.003(2) 0.0038(18) 0.007(2)
C4A 0.019(2) 0.025(3) 0.018(2) -0.001(2) 0.0025(18) 0.007(2)
C5A 0.025(3) 0.035(3) 0.018(2) 0.002(2) 0.006(2) 0.013(2)
C6A 0.021(2) 0.030(3) 0.023(2) 0.006(2) 0.0041(19) 0.011(2)
C7A 0.017(2) 0.025(3) 0.020(2) 0.0015(19) 0.0033(17) 0.0072(18)
C8A 0.017(2) 0.020(2) 0.020(2) -0.0005(19) 0.0033(18) 0.0073(19)
C9A 0.023(2) 0.025(2) 0.027(2) 0.0053(19) 0.0021(19) 0.009(2)
C10A 0.021(2) 0.023(2) 0.037(3) 0.005(2) 0.000(2) 0.0106(18)
C11A 0.030(3) 0.034(3) 0.037(3) 0.010(3) -0.002(2) 0.014(2)
C12A 0.037(3) 0.027(3) 0.049(4) 0.011(2) -0.001(3) 0.017(2)
C13A 0.034(3) 0.023(2) 0.051(4) 0.007(2) 0.005(3) 0.014(2)
C14A 0.032(3) 0.021(3) 0.041(3) 0.003(2) 0.007(2) 0.013(2)
C15A 0.022(2) 0.025(2) 0.032(3) 0.0037(19) 0.0049(19) 0.0121(19)
C16A 0.021(2) 0.020(2) 0.034(3) -0.004(2) 0.007(2) 0.0070(19)
C17A 0.024(3) 0.021(3) 0.030(3) -0.003(2) 0.009(2) 0.007(2)
C18A 0.030(3) 0.033(3) 0.034(3) -0.009(3) 0.012(3) 0.008(3)
C19A 0.037(3) 0.044(4) 0.027(3) -0.010(3) 0.012(3) 0.006(3)
C20A 0.035(3) 0.033(3) 0.028(3) 0.001(2) 0.012(2) 0.012(3)
C21A 0.025(3) 0.030(3) 0.022(2) -0.001(2) 0.005(2) 0.011(2)
C22A 0.021(2) 0.028(3) 0.020(2) -0.005(2) 0.0060(19) 0.009(2)
C23A 0.032(3) 0.035(3) 0.025(3) 0.009(2) 0.010(2) 0.015(3)
C24A 0.041(3) 0.040(4) 0.026(3) 0.007(2) 0.016(2) 0.016(3)
C25A 0.036(3) 0.036(4) 0.049(4) 0.013(3) 0.007(3) 0.022(3)
C26A 0.036(3) 0.031(3) 0.028(3) 0.010(2) 0.009(2) 0.020(3)
C27A 0.024(3) 0.023(3) 0.023(2) 0.004(2) 0.003(2) 0.015(2)
C28A 0.021(2) 0.028(3) 0.030(3) 0.010(2) 0.006(2) 0.012(2)
C29A 0.020(2) 0.028(3) 0.030(3) 0.003(2) 0.006(2) 0.013(2)
C30A 0.021(2) 0.028(3) 0.024(2) -0.001(2) 0.007(2) 0.013(2)
C31A 0.027(3) 0.024(3) 0.019(2) 0.0034(19) 0.0059(19) 0.015(2)
C32A 0.023(2) 0.019(2) 0.023(2) 0.0015(19) 0.0037(19) 0.012(2)
C33A 0.040(3) 0.031(3) 0.028(3) 0.013(2) 0.017(2) 0.021(2)
C34A 0.058(4) 0.053(4) 0.042(3) 0.032(3) 0.031(3) 0.044(3)
C35A 0.079(6) 0.076(6) 0.073(6) 0.059(5) 0.052(5) 0.061(5)
C36A 0.090(6) 0.081(6) 0.071(5) 0.058(5) 0.055(5) 0.064(5)
C37A 0.108(7) 0.077(6) 0.040(4) 0.038(4) 0.037(4) 0.072(6)
C38A 0.082(6) 0.071(5) 0.031(3) 0.022(3) 0.016(4) 0.060(5)
C39A 0.058(4) 0.048(4) 0.024(3) 0.018(3) 0.018(3) 0.036(3)
C40A 0.053(4) 0.072(5) 0.020(3) 0.016(3) 0.009(3) 0.052(4)
C41A 0.043(4) 0.065(5) 0.016(2) 0.007(3) 0.007(2) 0.042(4)
C42A 0.054(5) 0.093(7) 0.021(3) 0.005(3) 0.003(3) 0.059(5)
C43A 0.041(4) 0.096(7) 0.027(3) 0.005(4) 0.008(3) 0.051(5)
C44A 0.025(3) 0.075(6) 0.028(3) -0.015(3) 0.000(2) 0.031(3)
C45A 0.027(3) 0.053(4) 0.025(3) -0.013(3) -0.001(2) 0.026(3)
C46A 0.027(3) 0.050(4) 0.021(3) -0.007(2) 0.002(2) 0.028(3)
C47A 0.024(3) 0.042(4) 0.059(4) -0.004(3) 0.011(3) 0.008(3)
C48A 0.033(3) 0.025(3) 0.049(3) 0.012(2) 0.011(2) 0.008(2)
Cl1A 0.0341(7) 0.0355(7) 0.0392(8) 0.0140(6) 0.0133(6) 0.0190(6)
O9A 0.185(9) 0.123(6) 0.060(4) 0.061(4) 0.075(5) 0.131(7)
O10A 0.028(2) 0.039(3) 0.099(5) 0.030(3) 0.001(3) 0.008(2)
O11A 0.047(3) 0.029(2) 0.081(4) 0.019(3) 0.018(3) 0.014(2)
O12A 0.035(3) 0.051(3) 0.070(4) 0.015(3) -0.004(2) 0.017(2)
Cl2A 0.0237(7) 0.0819(14) 0.0517(10) 0.0497(10) 0.0126(6) 0.0170(8)
O13A 0.030(2) 0.047(3) 0.039(3) 0.000(2) 0.010(2) 0.006(2)
O14A 0.035(5) 0.043(6) 0.068(7) 0.023(5) 0.034(5) 0.021(5)
O14' 0.040(5) 0.059(7) 0.047(6) 0.015(5) 0.014(4) 0.038(5)
O15A 0.044(3) 0.132(7) 0.068(4) 0.075(5) 0.003(3) 0.001(4)
O16' 0.059(7) 0.026(5) 0.037(5) 0.010(4) 0.022(5) 0.005(4)
O16A 0.048(7) 0.028(5) 0.071(8) 0.019(5) 0.024(6) 0.021(5)
Cu1B 0.0260(3) 0.0163(3) 0.0211(3) 0.0027(2) 0.0125(2) 0.0089(2)
Cu2B 0.0271(3) 0.0259(3) 0.0199(3) 0.0061(2) 0.0061(2) 0.0186(3)
Mn2B 0.0223(4) 0.0187(4) 0.0228(4) 0.0024(3) 0.0086(3) 0.0101(3)
O1B 0.039(2) 0.023(2) 0.0227(19) 0.0065(15) 0.0101(17) 0.0184(18)
O2B 0.0239(18) 0.0185(18) 0.0152(15) -0.0003(13) 0.0072(13) 0.0103(14)
O3B 0.032(2) 0.0188(19) 0.0199(18) 0.0015(14) 0.0127(16) 0.0112(16)
O4B 0.028(2) 0.0217(19) 0.0244(18) 0.0021(15) 0.0133(15) 0.0134(16)
O5B 0.023(2) 0.028(2) 0.055(3) -0.004(2) 0.004(2) 0.0126(18)
O6B 0.0211(19) 0.035(2) 0.026(2) 0.0022(17) 0.0039(15) 0.0170(18)
O7B 0.0194(17) 0.0229(19) 0.0249(18) 0.0075(14) 0.0065(14) 0.0140(15)
O8B 0.0218(18) 0.0234(19) 0.0211(17) 0.0093(15) 0.0062(14) 0.0112(15)
N1B 0.022(2) 0.0176(19) 0.0237(19) 0.0046(15) 0.0095(16) 0.0103(16)
N2B 0.026(2) 0.022(2) 0.026(2) 0.0060(16) 0.0139(17) 0.0116(17)
N3B 0.036(3) 0.037(3) 0.022(2) 0.0054(19) 0.0069(19) 0.025(2)
N4B 0.038(2) 0.024(2) 0.023(2) 0.0102(17) 0.0122(18) 0.0216(19)
C1B 0.046(4) 0.030(3) 0.029(3) 0.009(2) 0.014(3) 0.016(3)
C2B 0.047(4) 0.030(3) 0.018(2) 0.007(2) 0.010(2) 0.019(3)
C3B 0.025(2) 0.019(2) 0.018(2) -0.0003(18) 0.0094(19) 0.007(2)
C4B 0.034(3) 0.030(3) 0.015(2) 0.001(2) 0.007(2) 0.010(2)
C5B 0.041(3) 0.022(3) 0.021(2) -0.003(2) 0.011(2) 0.011(2)
C6B 0.029(3) 0.020(3) 0.027(3) -0.001(2) 0.009(2) 0.011(2)
C7B 0.020(2) 0.021(2) 0.022(2) -0.0008(19) 0.0089(18) 0.0080(19)
C8B 0.017(2) 0.017(2) 0.019(2) 0.0013(18) 0.0062(17) 0.0068(18)
C9B 0.023(2) 0.016(2) 0.028(2) 0.0007(18) 0.0075(19) 0.0102(18)
C10B 0.022(2) 0.021(2) 0.025(2) 0.0074(17) 0.0094(17) 0.0112(17)
C11B 0.031(3) 0.022(2) 0.033(3) 0.006(2) 0.012(2) 0.017(2)
C12B 0.035(3) 0.029(3) 0.040(3) 0.015(2) 0.014(2) 0.016(2)
C13B 0.039(3) 0.030(3) 0.038(3) 0.014(2) 0.017(3) 0.018(2)
C14B 0.030(3) 0.019(2) 0.029(3) 0.006(2) 0.011(2) 0.009(2)
C15B 0.026(2) 0.021(2) 0.029(2) 0.0052(18) 0.0129(19) 0.0112(18)
C16B 0.026(2) 0.025(2) 0.023(2) 0.0051(19) 0.0115(19) 0.011(2)
C17B 0.026(3) 0.022(2) 0.023(2) 0.0041(19) 0.010(2) 0.010(2)
C18B 0.029(3) 0.032(3) 0.020(2) 0.005(2) 0.012(2) 0.015(2)
C19B 0.024(3) 0.030(3) 0.019(2) 0.000(2) 0.005(2) 0.012(2)
C20B 0.024(3) 0.023(3) 0.023(2) -0.001(2) 0.008(2) 0.010(2)
C21B 0.019(2) 0.015(2) 0.022(2) 0.0000(18) 0.0089(18) 0.0073(18)
C22B 0.019(2) 0.024(3) 0.019(2) 0.0010(19) 0.0087(18) 0.009(2)
C23B 0.029(3) 0.016(2) 0.029(3) 0.002(2) 0.009(2) 0.010(2)
C24B 0.038(3) 0.028(3) 0.037(3) 0.006(2) 0.018(3) 0.022(3)
C25B 0.062(4) 0.079(6) 0.069(4) 0.028(4) 0.033(3) 0.020(4)
C26B 0.026(3) 0.032(4) 0.073(4) -0.006(3) 0.001(3) 0.004(3)
C27B 0.023(3) 0.038(3) 0.026(3) -0.009(2) 0.002(2) 0.017(2)
C28B 0.027(3) 0.047(4) 0.034(3) -0.010(3) 0.001(3) 0.019(3)
C29B 0.023(3) 0.080(6) 0.029(3) -0.006(3) -0.002(2) 0.027(3)
C30B 0.042(4) 0.085(6) 0.028(3) 0.009(4) 0.008(3) 0.046(4)
C31B 0.035(3) 0.060(5) 0.027(3) 0.000(3) 0.005(3) 0.036(3)
C32B 0.026(3) 0.040(3) 0.021(2) -0.002(2) 0.001(2) 0.022(3)
C33B 0.044(4) 0.055(4) 0.024(3) 0.006(3) 0.005(2) 0.038(3)
C34B 0.047(3) 0.034(3) 0.018(2) 0.006(2) 0.005(2) 0.030(3)
C35B 0.059(4) 0.035(3) 0.022(2) 0.007(2) 0.008(2) 0.037(3)
C36B 0.075(5) 0.042(3) 0.030(3) 0.015(3) 0.019(3) 0.046(4)
C37B 0.090(6) 0.049(4) 0.043(4) 0.028(3) 0.038(4) 0.052(4)
C38B 0.064(4) 0.048(4) 0.041(3) 0.029(3) 0.031(3) 0.042(4)
C39B 0.052(3) 0.032(3) 0.021(2) 0.011(2) 0.015(2) 0.031(3)
C40B 0.038(3) 0.025(3) 0.025(2) 0.011(2) 0.018(2) 0.019(2)
C41B 0.026(3) 0.019(2) 0.021(2) 0.0040(18) 0.0084(19) 0.011(2)
C42B 0.025(3) 0.020(2) 0.027(3) 0.004(2) 0.012(2) 0.009(2)
C43B 0.021(2) 0.026(3) 0.027(3) 0.003(2) 0.007(2) 0.011(2)
C44B 0.026(3) 0.023(2) 0.019(2) 0.0018(19) 0.0000(19) 0.013(2)
C45B 0.020(2) 0.016(2) 0.019(2) 0.0022(18) 0.0053(18) 0.0071(19)
C46B 0.017(2) 0.019(2) 0.016(2) -0.0004(17) 0.0028(16) 0.0094(18)
C47B 0.025(3) 0.028(3) 0.020(2) 0.011(2) 0.0049(19) 0.012(2)
C48B 0.033(3) 0.021(3) 0.042(3) 0.007(2) 0.009(3) 0.013(2)
Cl1B 0.0272(6) 0.0375(7) 0.0211(5) 0.0090(5) 0.0081(5) 0.0108(5)
O9B 0.060(4) 0.050(4) 0.087(5) 0.039(4) 0.016(4) 0.020(3)
O10B 0.036(3) 0.069(4) 0.038(3) -0.007(3) 0.019(2) 0.013(3)
O11B 0.042(3) 0.053(3) 0.0192(18) 0.0109(18) 0.0086(17) 0.015(2)
O12B 0.034(3) 0.051(3) 0.032(2) 0.002(2) -0.002(2) 0.008(2)
Cl2B 0.0302(6) 0.0331(7) 0.0254(6) 0.0060(5) 0.0048(5) 0.0203(5)
O13B 0.029(2) 0.050(3) 0.0270(19) 0.0109(18) 0.0046(16) 0.024(2)
O14B 0.031(2) 0.033(2) 0.060(3) 0.008(2) 0.003(2) 0.0088(19)
O15B 0.108(5) 0.114(5) 0.025(2) 0.018(3) 0.021(3) 0.092(5)
O16B 0.041(2) 0.030(2) 0.042(2) 0.0103(19) 0.0083(19) 0.0188(18)
Cl1W 0.082(2) 0.088(2) 0.109(3) -0.001(2) 0.0272(19) 0.0212(18)
Cl2W 0.101(2) 0.076(2) 0.098(2) -0.0017(18) 0.038(2) 0.0144(18)
C1W 0.084(9) 0.084(9) 0.33(3) 0.121(14) 0.116(13) 0.044(8)
Cl3W 0.0488(10) 0.0326(8) 0.0510(10) 0.0112(7) 0.0161(8) 0.0109(7)
Cl4W 0.0354(13) 0.0434(15) 0.111(3) -0.0182(17) 0.0254(16) 0.0048(11)
Cl4' 0.057(5) 0.055(5) 0.053(5) 0.004(4) 0.031(4) 0.019(4)
C2W 0.035(3) 0.032(3) 0.048(4) 0.000(3) 0.017(3) 0.003(3)
O1W 0.0288(19) 0.0240(19) 0.0241(18) 0.0049(15) 0.0040(15) 0.0100(15)
C3W 0.036(3) 0.035(3) 0.020(2) 0.000(2) -0.001(2) 0.021(3)
O2W 0.030(2) 0.030(2) 0.031(2) 0.0136(16) 0.0085(16) 0.0147(16)
C4W 0.032(3) 0.033(3) 0.030(3) 0.000(2) 0.004(2) 0.015(3)
O3W 0.059(4) 0.080(5) 0.093(6) 0.010(4) 0.008(4) 0.018(4)
C5W 0.060(6) 0.107(9) 0.081(7) 0.046(7) 0.005(5) 0.021(6)

loop_
_atom_type_symbol
_atom_type_description
_atom_type_scat_dispersion_real
_atom_type_scat_dispersion_imag
_atom_type_scat_source
C C 0.0033 0.0016 'International Tables Vol C Tables 4.2.6.8 and 6.1.1.4'
H H 0.0000 0.0000 'International Tables Vol C Tables 4.2.6.8 and 6.1.1.4'
Cl Cl 0.1484 0.1585 'International Tables Vol C Tables 4.2.6.8 and 6.1.1.4'
Cu Cu 0.3201 1.2651 'International Tables Vol C Tables 4.2.6.8 and 6.1.1.4'
Mn Mn 0.3368 0.7283 'International Tables Vol C Tables 4.2.6.8 and 6.1.1.4'
N N 0.0061 0.0033 'International Tables Vol C Tables 4.2.6.8 and 6.1.1.4'
O O 0.0106 0.0060 'International Tables Vol C Tables 4.2.6.8 and 6.1.1.4'

loop_
_geom_angle_atom_site_label_1
_geom_angle_atom_site_label_2
_geom_angle_atom_site_label_3
_geom_angle
_geom_angle_site_symmetry_1
_geom_angle_site_symmetry_3
_geom_angle_publ_flag
O2A Cu1A O3A 82.08(18) . . ?
O2A Cu1A N1A 95.1(2) . . ?
O3A Cu1A N1A 173.9(2) . . ?
O2A Cu1A N2A 175.9(2) . . ?
O3A Cu1A N2A 96.8(2) . . ?
N1A Cu1A N2A 86.4(2) . . ?
O7A Cu2A O6A 81.16(17) . . ?
O7A Cu2A N3A 172.8(2) . . ?
O6A Cu2A N3A 96.2(2) . . ?
O7A Cu2A N4A 94.9(2) . . ?
O6A Cu2A N4A 167.1(2) . . ?
N3A Cu2A N4A 86.3(3) . . ?
O7A Mn1A O2A 138.15(16) . . ?
O7A Mn1A O3A 135.76(16) . . ?
O2A Mn1A O3A 70.49(16) . . ?
O7A Mn1A O6A 70.69(16) . . ?
O2A Mn1A O6A 131.42(16) . . ?
O3A Mn1A O6A 119.86(16) . . ?
O7A Mn1A O8A 67.64(18) . . ?
O2A Mn1A O8A 83.08(19) . . ?
O3A Mn1A O8A 90.72(17) . . ?
O6A Mn1A O8A 138.33(17) . . ?
C3A O1A C2A 117.2(4) . . ?
C8A O2A Cu1A 125.7(4) . . ?
C8A O2A Mn1A 130.3(4) . . ?
Cu1A O2A Mn1A 103.93(17) . . ?
C22A O3A Cu1A 124.3(4) . . ?
C22A O3A Mn1A 132.7(4) . . ?
Cu1A O3A Mn1A 103.03(18) . . ?
C21A O4A C23A 116.5(5) . . ?
C27A O5A C26A 117.5(5) . . ?
C32A O6A Cu2A 124.1(4) . . ?
C32A O6A Mn1A 132.3(4) . . ?
Cu2A O6A Mn1A 102.98(18) . . ?
C46A O7A Cu2A 126.7(5) . . ?
C46A O7A Mn1A 125.4(5) . . ?
Cu2A O7A Mn1A 104.67(18) . . ?
C45A O8A C47A 120.4(6) . . ?
C45A O8A Mn1A 113.3(4) . . ?
C47A O8A Mn1A 126.2(4) . . ?
C9A N1A C10A 123.8(5) . . ?
C9A N1A Cu1A 125.7(4) . . ?
C10A N1A Cu1A 110.5(4) . . ?
C16A N2A C15A 123.3(5) . . ?
C16A N2A Cu1A 124.8(5) . . ?
C15A N2A Cu1A 111.6(3) . . ?
C33A N3A C34A 124.6(6) . . ?
C33A N3A Cu2A 124.9(5) . . ?
C34A N3A Cu2A 110.6(4) . . ?
C40A N4A C39A 123.5(6) . . ?
C40A N4A Cu2A 124.2(5) . . ?
C39A N4A Cu2A 111.2(4) . . ?
C2A C1A H1AA 109.5 . . ?
C2A C1A H1AB 109.5 . . ?
H1AA C1A H1AB 109.5 . . ?
C2A C1A H1AC 109.5 . . ?
H1AA C1A H1AC 109.5 . . ?
H1AB C1A H1AC 109.5 . . ?
O1A C2A C1A 112.2(5) . . ?
O1A C2A H2AA 109.2 . . ?
C1A C2A H2AA 109.2 . . ?
O1A C2A H2AB 109.2 . . ?
C1A C2A H2AB 109.2 . . ?
H2AA C2A H2AB 107.9 . . ?
C4A C3A O1A 125.6(6) . . ?
C4A C3A C8A 120.9(6) . . ?
O1A C3A C8A 113.4(5) . . ?
C3A C4A C5A 119.6(6) . . ?
C3A C4A H4A 120.2 . . ?
C5A C4A H4A 120.2 . . ?
C6A C5A C4A 119.8(5) . . ?
C6A C5A H5A 120.1 . . ?
C4A C5A H5A 120.1 . . ?
C5A C6A C7A 122.1(6) . . ?
C5A C6A H6A 119.0 . . ?
C7A C6A H6A 119.0 . . ?
C8A C7A C6A 118.9(5) . . ?
C8A C7A C9A 123.4(5) . . ?
C6A C7A C9A 117.5(5) . . ?
O2A C8A C7A 124.4(5) . . ?
O2A C8A C3A 116.8(5) . . ?
C7A C8A C3A 118.8(5) . . ?
N1A C9A C7A 124.7(5) . . ?
N1A C9A H9A 117.7 . . ?
C7A C9A H9A 117.7 . . ?
N1A C10A C11A 115.5(5) . . ?
N1A C10A C15A 106.7(4) . . ?
C11A C10A C15A 111.9(5) . . ?
N1A C10A H10A 107.5 . . ?
C11A C10A H10A 107.5 . . ?
C15A C10A H10A 107.5 . . ?
C10A C11A C12A 108.3(6) . . ?
C10A C11A H11A 110.0 . . ?
C12A C11A H11A 110.0 . . ?
C10A C11A H11B 110.0 . . ?
C12A C11A H11B 110.0 . . ?
H11A C11A H11B 108.4 . . ?
C13A C12A C11A 112.8(5) . . ?
C13A C12A H12A 109.0 . . ?
C11A C12A H12A 109.0 . . ?
C13A C12A H12B 109.0 . . ?
C11A C12A H12B 109.0 . . ?
H12A C12A H12B 107.8 . . ?
C12A C13A C14A 111.5(5) . . ?
C12A C13A H13A 109.3 . . ?
C14A C13A H13A 109.3 . . ?
C12A C13A H13B 109.3 . . ?
C14A C13A H13B 109.3 . . ?
H13A C13A H13B 108.0 . . ?
C15A C14A C13A 108.3(5) . . ?
C15A C14A H14A 110.0 . . ?
C13A C14A H14A 110.0 . . ?
C15A C14A H14B 110.0 . . ?
C13A C14A H14B 110.0 . . ?
H14A C14A H14B 108.4 . . ?
N2A C15A C14A 115.7(5) . . ?
N2A C15A C10A 106.7(4) . . ?
C14A C15A C10A 111.0(4) . . ?
N2A C15A H15A 107.7 . . ?
C14A C15A H15A 107.7 . . ?
C10A C15A H15A 107.7 . . ?
N2A C16A C17A 125.8(5) . . ?
N2A C16A H16A 117.1 . . ?
C17A C16A H16A 117.1 . . ?
C18A C17A C22A 118.6(6) . . ?
C18A C17A C16A 117.6(6) . . ?
C22A C17A C16A 123.7(5) . . ?
C19A C18A C17A 121.6(7) . . ?
C19A C18A H18A 119.2 . . ?
C17A C18A H18A 119.2 . . ?
C18A C19A C20A 121.3(6) . . ?
C18A C19A H19A 119.4 . . ?
C20A C19A H19A 119.4 . . ?
C19A C20A C21A 119.7(7) . . ?
C19A C20A H20A 120.2 . . ?
C21A C20A H20A 120.2 . . ?
O4A C21A C20A 126.5(6) . . ?
O4A C21A C22A 113.3(5) . . ?
C20A C21A C22A 120.1(6) . . ?
O3A C22A C17A 124.6(6) . . ?
O3A C22A C21A 116.6(5) . . ?
C17A C22A C21A 118.8(5) . . ?
O4A C23A C24A 111.9(5) . . ?
O4A C23A H23A 109.2 . . ?
C24A C23A H23A 109.2 . . ?
O4A C23A H23B 109.2 . . ?
C24A C23A H23B 109.2 . . ?
H23A C23A H23B 107.9 . . ?
C23A C24A H24A 109.5 . . ?
C23A C24A H24B 109.5 . . ?
H24A C24A H24B 109.5 . . ?
C23A C24A H24C 109.5 . . ?
H24A C24A H24C 109.5 . . ?
H24B C24A H24C 109.5 . . ?
C26A C25A H25A 109.5 . . ?
C26A C25A H25B 109.5 . . ?
H25A C25A H25B 109.5 . . ?
C26A C25A H25C 109.5 . . ?
H25A C25A H25C 109.5 . . ?
H25B C25A H25C 109.5 . . ?
O5A C26A C25A 111.6(5) . . ?
O5A C26A H26A 109.3 . . ?
C25A C26A H26A 109.3 . . ?
O5A C26A H26B 109.3 . . ?
C25A C26A H26B 109.3 . . ?
H26A C26A H26B 108.0 . . ?
C28A C27A O5A 125.7(5) . . ?
C28A C27A C32A 121.4(6) . . ?
O5A C27A C32A 112.9(5) . . ?
C27A C28A C29A 120.0(6) . . ?
C27A C28A H28A 120.0 . . ?
C29A C28A H28A 120.0 . . ?
C30A C29A C28A 120.7(5) . . ?
C30A C29A H29A 119.7 . . ?
C28A C29A H29A 119.7 . . ?
C29A C30A C31A 119.7(6) . . ?
C29A C30A H30A 120.1 . . ?
C31A C30A H30A 120.1 . . ?
C32A C31A C30A 120.1(5) . . ?
C32A C31A C33A 124.0(5) . . ?
C30A C31A C33A 115.8(6) . . ?
O6A C32A C31A 124.6(5) . . ?
O6A C32A C27A 117.3(5) . . ?
C31A C32A C27A 118.1(5) . . ?
N3A C33A C31A 125.5(6) . . ?
N3A C33A H33A 117.3 . . ?
C31A C33A H33A 117.3 . . ?
N3A C34A C35A 117.1(5) . . ?
N3A C34A C39A 107.6(6) . . ?
C35A C34A C39A 113.1(6) . . ?
N3A C34A H34A 106.1 . . ?
C35A C34A H34A 106.1 . . ?
C39A C34A H34A 106.1 . . ?
C34A C35A C36A 109.2(6) . . ?
C34A C35A H35A 109.8 . . ?
C36A C35A H35A 109.8 . . ?
C34A C35A H35B 109.8 . . ?
C36A C35A H35B 109.8 . . ?
H35A C35A H35B 108.3 . . ?
C37A C36A C35A 112.0(8) . . ?
C37A C36A H36A 109.2 . . ?
C35A C36A H36A 109.2 . . ?
C37A C36A H36B 109.2 . . ?
C35A C36A H36B 109.2 . . ?
H36A C36A H36B 107.9 . . ?
C38A C37A C36A 112.9(6) . . ?
C38A C37A H37A 109.0 . . ?
C36A C37A H37A 109.0 . . ?
C38A C37A H37B 109.0 . . ?
C36A C37A H37B 109.0 . . ?
H37A C37A H37B 107.8 . . ?
C37A C38A C39A 108.9(6) . . ?
C37A C38A H38A 109.9 . . ?
C39A C38A H38A 109.9 . . ?
C37A C38A H38B 109.9 . . ?
C39A C38A H38B 109.9 . . ?
H38A C38A H38B 108.3 . . ?
N4A C39A C34A 108.6(5) . . ?
N4A C39A C38A 115.5(6) . . ?
C34A C39A C38A 109.9(6) . . ?
N4A C39A H39A 107.5 . . ?
C34A C39A H39A 107.5 . . ?
C38A C39A H39A 107.5 . . ?
N4A C40A C41A 126.7(6) . . ?
N4A C40A H40A 116.6 . . ?
C41A C40A H40A 116.6 . . ?
C46A C41A C42A 119.5(8) . . ?
C46A C41A C40A 122.4(6) . . ?
C42A C41A C40A 117.9(7) . . ?
C43A C42A C41A 121.0(8) . . ?
C43A C42A H42A 119.5 . . ?
C41A C42A H42A 119.5 . . ?
C42A C43A C44A 120.4(7) . . ?
C42A C43A H43A 119.8 . . ?
C44A C43A H43A 119.8 . . ?
C43A C44A C45A 119.3(9) . . ?
C43A C44A H44A 120.4 . . ?
C45A C44A H44A 120.4 . . ?
O8A C45A C46A 114.2(5) . . ?
O8A C45A C44A 124.1(8) . . ?
C46A C45A C44A 121.7(8) . . ?
O7A C46A C45A 117.3(6) . . ?
O7A C46A C41A 124.8(7) . . ?
C45A C46A C41A 117.8(6) . . ?
O8A C47A C48A 114.6(6) . . ?
O8A C47A H47A 108.6 . . ?
C48A C47A H47A 108.6 . . ?
O8A C47A H47B 108.6 . . ?
C48A C47A H47B 108.6 . . ?
H47A C47A H47B 107.6 . . ?
C47A C48A H48A 109.5 . . ?
C47A C48A H48B 109.5 . . ?
H48A C48A H48B 109.5 . . ?
C47A C48A H48C 109.5 . . ?
H48A C48A H48C 109.5 . . ?
H48B C48A H48C 109.5 . . ?
O9A Cl1A O10A 108.4(6) . . ?
O9A Cl1A O12A 110.4(5) . . ?
O10A Cl1A O12A 108.1(4) . . ?
O9A Cl1A O11A 109.1(4) . . ?
O10A Cl1A O11A 109.8(4) . . ?
O12A Cl1A O11A 110.9(4) . . ?
O16' Cl2A O13A 118.3(7) . . ?
O14A Cl2A O13A 129.2(7) . . ?
O16' Cl2A O15A 115.1(6) . . ?
O14A Cl2A O15A 103.0(6) . . ?
O13A Cl2A O15A 110.3(4) . . ?
O14A Cl2A O16A 105.8(7) . . ?
O13A Cl2A O16A 100.8(5) . . ?
O15A Cl2A O16A 105.8(7) . . ?
O16' Cl2A O14' 104.1(7) . . ?
O13A Cl2A O14' 96.3(5) . . ?
O15A Cl2A O14' 110.7(5) . . ?
O3B Cu1B O2B 82.83(16) . . ?
O3B Cu1B N1B 172.59(19) . . ?
O2B Cu1B N1B 95.51(18) . . ?
O3B Cu1B N2B 95.88(18) . . ?
O2B Cu1B N2B 175.65(19) . . ?
N1B Cu1B N2B 86.30(19) . . ?
O7B Cu2B N3B 171.4(2) . . ?
O7B Cu2B O6B 81.02(18) . . ?
N3B Cu2B O6B 94.5(2) . . ?
O7B Cu2B N4B 95.75(18) . . ?
N3B Cu2B N4B 86.6(2) . . ?
O6B Cu2B N4B 164.89(19) . . ?
O6B Mn2B O3B 135.41(16) . . ?
O6B Mn2B O7B 71.17(15) . . ?
O3B Mn2B O7B 135.49(16) . . ?
O6B Mn2B O2B 136.68(16) . . ?
O3B Mn2B O2B 71.29(14) . . ?
O7B Mn2B O2B 116.61(15) . . ?
O6B Mn2B O5B 67.15(17) . . ?
O3B Mn2B O5B 81.32(18) . . ?
O7B Mn2B O5B 138.00(17) . . ?
O2B Mn2B O5B 91.17(16) . . ?
C3B O1B C2B 116.8(4) . . ?
C8B O2B Cu1B 123.9(3) . . ?
C8B O2B Mn2B 133.2(3) . . ?
Cu1B O2B Mn2B 102.37(16) . . ?
C22B O3B Cu1B 125.7(4) . . ?
C22B O3B Mn2B 130.9(4) . . ?
Cu1B O3B Mn2B 103.22(17) . . ?
C21B O4B C23B 117.5(4) . . ?
C27B O5B C26B 117.8(6) . . ?
C27B O5B Mn2B 115.9(4) . . ?
C26B O5B Mn2B 126.0(5) . . ?
C32B O6B Cu2B 124.9(4) . . ?
C32B O6B Mn2B 125.8(4) . . ?
Cu2B O6B Mn2B 104.33(18) . . ?
C46B O7B Cu2B 123.3(4) . . ?
C46B O7B Mn2B 133.5(3) . . ?
Cu2B O7B Mn2B 103.18(17) . . ?
C45B O8B C47B 118.5(4) . . ?
C9B N1B C10B 124.8(4) . . ?
C9B N1B Cu1B 124.7(4) . . ?
C10B N1B Cu1B 110.5(3) . . ?
C16B N2B C15B 123.7(5) . . ?
C16B N2B Cu1B 124.7(4) . . ?
C15B N2B Cu1B 111.6(3) . . ?
C33B N3B C34B 123.6(6) . . ?
C33B N3B Cu2B 125.8(5) . . ?
C34B N3B Cu2B 110.5(4) . . ?
C40B N4B C39B 123.1(5) . . ?
C40B N4B Cu2B 125.6(4) . . ?
C39B N4B Cu2B 111.1(4) . . ?
C2B C1B H1BA 109.5 . . ?
C2B C1B H1BB 109.5 . . ?
H1BA C1B H1BB 109.5 . . ?
C2B C1B H1BC 109.5 . . ?
H1BA C1B H1BC 109.5 . . ?
H1BB C1B H1BC 109.5 . . ?
O1B C2B C1B 111.9(5) . . ?
O1B C2B H2BA 109.2 . . ?
C1B C2B H2BA 109.2 . . ?
O1B C2B H2BB 109.2 . . ?
C1B C2B H2BB 109.2 . . ?
H2BA C2B H2BB 107.9 . . ?
C4B C3B O1B 125.0(5) . . ?
C4B C3B C8B 121.0(5) . . ?
O1B C3B C8B 114.0(4) . . ?
C3B C4B C5B 120.3(6) . . ?
C3B C4B H4B 119.9 . . ?
C5B C4B H4B 119.9 . . ?
C6B C5B C4B 119.9(5) . . ?
C6B C5B H5B 120.0 . . ?
C4B C5B H5B 120.0 . . ?
C5B C6B C7B 120.6(5) . . ?
C5B C6B H6B 119.7 . . ?
C7B C6B H6B 119.7 . . ?
C8B C7B C6B 119.7(5) . . ?
C8B C7B C9B 123.9(5) . . ?
C6B C7B C9B 116.4(5) . . ?
O2B C8B C3B 117.5(5) . . ?
O2B C8B C7B 124.0(5) . . ?
C3B C8B C7B 118.5(5) . . ?
N1B C9B C7B 124.9(5) . . ?
N1B C9B H9B 117.5 . . ?
C7B C9B H9B 117.5 . . ?
N1B C10B C11B 116.4(4) . . ?
N1B C10B C15B 106.1(4) . . ?
C11B C10B C15B 110.4(4) . . ?
N1B C10B H10B 107.9 . . ?
C11B C10B H10B 107.9 . . ?
C15B C10B H10B 107.9 . . ?
C10B C11B C12B 109.1(5) . . ?
C10B C11B H11C 109.9 . . ?
C12B C11B H11C 109.9 . . ?
C10B C11B H11D 109.9 . . ?
C12B C11B H11D 109.9 . . ?
H11C C11B H11D 108.3 . . ?
C11B C12B C13B 110.9(5) . . ?
C11B C12B H12C 109.5 . . ?
C13B C12B H12C 109.5 . . ?
C11B C12B H12D 109.5 . . ?
C13B C12B H12D 109.5 . . ?
H12C C12B H12D 108.1 . . ?
C12B C13B C14B 111.8(5) . . ?
C12B C13B H13C 109.3 . . ?
C14B C13B H13C 109.3 . . ?
C12B C13B H13D 109.3 . . ?
C14B C13B H13D 109.3 . . ?
H13C C13B H13D 107.9 . . ?
C15B C14B C13B 110.2(5) . . ?
C15B C14B H14C 109.6 . . ?
C13B C14B H14C 109.6 . . ?
C15B C14B H14D 109.6 . . ?
C13B C14B H14D 109.6 . . ?
H14C C14B H14D 108.1 . . ?
N2B C15B C14B 116.8(4) . . ?
N2B C15B C10B 106.7(4) . . ?
C14B C15B C10B 110.9(4) . . ?
N2B C15B H15B 107.3 . . ?
C14B C15B H15B 107.3 . . ?
C10B C15B H15B 107.3 . . ?
N2B C16B C17B 126.2(5) . . ?
N2B C16B H16B 116.9 . . ?
C17B C16B H16B 116.9 . . ?
C18B C17B C22B 119.6(5) . . ?
C18B C17B C16B 117.3(5) . . ?
C22B C17B C16B 123.0(5) . . ?
C17B C18B C19B 120.6(6) . . ?
C17B C18B H18B 119.7 . . ?
C19B C18B H18B 119.7 . . ?
C20B C19B C18B 120.0(5) . . ?
C20B C19B H19B 120.0 . . ?
C18B C19B H19B 120.0 . . ?
C19B C20B C21B 119.8(5) . . ?
C19B C20B H20B 120.1 . . ?
C21B C20B H20B 120.1 . . ?
O4B C21B C20B 125.0(5) . . ?
O4B C21B C22B 113.4(4) . . ?
C20B C21B C22B 121.6(5) . . ?
O3B C22B C21B 117.3(5) . . ?
O3B C22B C17B 124.4(5) . . ?
C21B C22B C17B 118.3(5) . . ?
O4B C23B C24B 112.5(5) . . ?
O4B C23B H23C 109.1 . . ?
C24B C23B H23C 109.1 . . ?
O4B C23B H23D 109.1 . . ?
C24B C23B H23D 109.1 . . ?
H23C C23B H23D 107.8 . . ?
C23B C24B H24D 109.5 . . ?
C23B C24B H24E 109.5 . . ?
H24D C24B H24E 109.5 . . ?
C23B C24B H24F 109.5 . . ?
H24D C24B H24F 109.5 . . ?
H24E C24B H24F 109.5 . . ?
C26B C25B H25D 109.5 . . ?
C26B C25B H25E 109.5 . . ?
H25D C25B H25E 109.5 . . ?
C26B C25B H25F 109.5 . . ?
H25D C25B H25F 109.5 . . ?
H25E C25B H25F 109.5 . . ?
C25B C26B O5B 105.3(6) . . ?
C25B C26B H26C 110.7 . . ?
O5B C26B H26C 110.7 . . ?
C25B C26B H26D 110.7 . . ?
O5B C26B H26D 110.7 . . ?
H26C C26B H26D 108.8 . . ?
O5B C27B C28B 127.2(7) . . ?
O5B C27B C32B 112.4(5) . . ?
C28B C27B C32B 120.4(7) . . ?
C27B C28B C29B 120.2(8) . . ?
C27B C28B H28B 119.9 . . ?
C29B C28B H28B 119.9 . . ?
C30B C29B C28B 120.4(6) . . ?
C30B C29B H29B 119.8 . . ?
C28B C29B H29B 119.8 . . ?
C29B C30B C31B 121.6(8) . . ?
C29B C30B H30B 119.2 . . ?
C31B C30B H30B 119.2 . . ?
C32B C31B C33B 125.2(6) . . ?
C32B C31B C30B 117.4(8) . . ?
C33B C31B C30B 117.4(7) . . ?
O6B C32B C31B 123.6(7) . . ?
O6B C32B C27B 116.4(6) . . ?
C31B C32B C27B 120.0(6) . . ?
N3B C33B C31B 124.8(6) . . ?
N3B C33B H33B 117.6 . . ?
C31B C33B H33B 117.6 . . ?
N3B C34B C35B 117.1(5) . . ?
N3B C34B C39B 106.3(4) . . ?
C35B C34B C39B 109.5(5) . . ?
N3B C34B H34B 107.9 . . ?
C35B C34B H34B 107.9 . . ?
C39B C34B H34B 107.9 . . ?
C36B C35B C34B 110.1(6) . . ?
C36B C35B H35C 109.6 . . ?
C34B C35B H35C 109.6 . . ?
C36B C35B H35D 109.6 . . ?
C34B C35B H35D 109.6 . . ?
H35C C35B H35D 108.2 . . ?
C35B C36B C37B 111.8(5) . . ?
C35B C36B H36C 109.3 . . ?
C37B C36B H36C 109.3 . . ?
C35B C36B H36D 109.3 . . ?
C37B C36B H36D 109.3 . . ?
H36C C36B H36D 107.9 . . ?
C36B C37B C38B 112.0(5) . . ?
C36B C37B H37C 109.2 . . ?
C38B C37B H37C 109.2 . . ?
C36B C37B H37D 109.2 . . ?
C38B C37B H37D 109.2 . . ?
H37C C37B H37D 107.9 . . ?
C39B C38B C37B 111.6(6) . . ?
C39B C38B H38C 109.3 . . ?
C37B C38B H38C 109.3 . . ?
C39B C38B H38D 109.3 . . ?
C37B C38B H38D 109.3 . . ?
H38C C38B H38D 108.0 . . ?
N4B C39B C38B 116.8(5) . . ?
N4B C39B C34B 107.1(4) . . ?
C38B C39B C34B 110.6(5) . . ?
N4B C39B H39B 107.3 . . ?
C38B C39B H39B 107.3 . . ?
C34B C39B H39B 107.3 . . ?
N4B C40B C41B 123.0(5) . . ?
N4B C40B H40B 118.5 . . ?
C41B C40B H40B 118.5 . . ?
C46B C41B C42B 118.9(5) . . ?
C46B C41B C40B 124.9(5) . . ?
C42B C41B C40B 116.2(5) . . ?
C43B C42B C41B 121.3(5) . . ?
C43B C42B H42B 119.3 . . ?
C41B C42B H42B 119.3 . . ?
C42B C43B C44B 120.6(5) . . ?
C42B C43B H43C 119.7 . . ?
C44B C43B H43C 119.7 . . ?
C45B C44B C43B 119.4(5) . . ?
C45B C44B H44B 120.3 . . ?
C43B C44B H44B 120.3 . . ?
O8B C45B C44B 125.8(5) . . ?
O8B C45B C46B 113.8(5) . . ?
C44B C45B C46B 120.3(5) . . ?
O7B C46B C41B 124.4(5) . . ?
O7B C46B C45B 116.1(5) . . ?
C41B C46B C45B 119.4(5) . . ?
O8B C47B C48B 114.2(5) . . ?
O8B C47B H47C 108.7 . . ?
C48B C47B H47C 108.7 . . ?
O8B C47B H47D 108.7 . . ?
C48B C47B H47D 108.7 . . ?
H47C C47B H47D 107.6 . . ?
C47B C48B H48D 109.5 . . ?
C47B C48B H48E 109.5 . . ?
H48D C48B H48E 109.5 . . ?
C47B C48B H48F 109.5 . . ?
H48D C48B H48F 109.5 . . ?
H48E C48B H48F 109.5 . . ?
O10B Cl1B O11B 110.0(4) . . ?
O10B Cl1B O12B 109.8(3) . . ?
O11B Cl1B O12B 108.9(3) . . ?
O10B Cl1B O9B 109.3(4) . . ?
O11B Cl1B O9B 108.2(4) . . ?
O12B Cl1B O9B 110.6(4) . . ?
O14B Cl2B O15B 109.4(4) . . ?
O14B Cl2B O13B 109.0(3) . . ?
O15B Cl2B O13B 110.4(3) . . ?
O14B Cl2B O16B 109.3(3) . . ?
O15B Cl2B O16B 109.7(4) . . ?
O13B Cl2B O16B 109.0(3) . . ?
Cl1W C1W Cl2W 112.7(7) . . ?
Cl1W C1W H1WA 109.0 . . ?
Cl2W C1W H1WA 109.0 . . ?
Cl1W C1W H1WB 109.0 . . ?
Cl2W C1W H1WB 109.0 . . ?
H1WA C1W H1WB 107.8 . . ?
Cl4' C2W Cl3W 104.0(5) . . ?
Cl3W C2W Cl4W 113.4(4) . . ?
Cl3W C2W H2WA 108.9 . . ?
Cl4W C2W H2WA 108.9 . . ?
Cl3W C2W H2WB 108.9 . . ?
Cl4W C2W H2WB 108.9 . . ?
H2WA C2W H2WB 107.7 . . ?
Cl4' C2W H2WC 111.0 . . ?
Cl3W C2W H2WC 111.0 . . ?
Cl4' C2W H2WD 111.0 . . ?
Cl3W C2W H2WD 111.0 . . ?
H2WC C2W H2WD 109.0 . . ?
C3W O1W H1WO 109.5 . . ?
O1W C3W H3WA 109.5 . . ?
O1W C3W H3WB 109.5 . . ?
H3WA C3W H3WB 109.5 . . ?
O1W C3W H3WC 109.5 . . ?
H3WA C3W H3WC 109.5 . . ?
H3WB C3W H3WC 109.5 . . ?
C4W O2W H2WO 109.5 . . ?
O2W C4W H4WA 109.5 . . ?
O2W C4W H4WB 109.5 . . ?
H4WA C4W H4WB 109.5 . . ?
O2W C4W H4WC 109.5 . . ?
H4WA C4W H4WC 109.5 . . ?
H4WB C4W H4WC 109.5 . . ?
C5W O3W H3WO 109.5 . . ?
O3W C5W H5WA 109.5 . . ?
O3W C5W H5WB 109.5 . . ?
H5WA C5W H5WB 109.5 . . ?
O3W C5W H5WC 109.5 . . ?
H5WA C5W H5WC 109.5 . . ?
H5WB C5W H5WC 109.5 . . ?

loop_
_geom_bond_atom_site_label_1
_geom_bond_atom_site_label_2
_geom_bond_distance
_geom_bond_site_symmetry_2
_geom_bond_publ_flag
Cu1A O2A 1.892(4) . ?
Cu1A O3A 1.899(4) . ?
Cu1A N1A 1.917(5) . ?
Cu1A N2A 1.918(5) . ?
Cu2A O7A 1.908(5) . ?
Cu2A O6A 1.918(4) . ?
Cu2A N3A 1.925(6) . ?
Cu2A N4A 1.937(5) . ?
Mn1A O7A 2.133(4) . ?
Mn1A O2A 2.148(4) . ?
Mn1A O3A 2.166(4) . ?
Mn1A O6A 2.169(4) . ?
Mn1A O8A 2.452(5) . ?
O1A C3A 1.388(7) . ?
O1A C2A 1.427(7) . ?
O2A C8A 1.337(6) . ?
O3A C22A 1.337(6) . ?
O4A C21A 1.350(8) . ?
O4A C23A 1.445(8) . ?
O5A C27A 1.376(7) . ?
O5A C26A 1.450(7) . ?
O6A C32A 1.326(7) . ?
O7A C46A 1.324(7) . ?
O8A C45A 1.385(10) . ?
O8A C47A 1.470(10) . ?
N1A C9A 1.280(8) . ?
N1A C10A 1.491(7) . ?
N2A C16A 1.277(8) . ?
N2A C15A 1.479(8) . ?
N3A C33A 1.266(8) . ?
N3A C34A 1.475(7) . ?
N4A C40A 1.293(10) . ?
N4A C39A 1.477(9) . ?
C1A C2A 1.493(9) . ?
C1A H1AA 0.9800 . ?
C1A H1AB 0.9800 . ?
C1A H1AC 0.9800 . ?
C2A H2AA 0.9900 . ?
C2A H2AB 0.9900 . ?
C3A C4A 1.371(7) . ?
C3A C8A 1.417(8) . ?
C4A C5A 1.415(9) . ?
C4A H4A 0.9500 . ?
C5A C6A 1.343(9) . ?
C5A H5A 0.9500 . ?
C6A C7A 1.408(8) . ?
C6A H6A 0.9500 . ?
C7A C8A 1.398(8) . ?
C7A C9A 1.467(8) . ?
C9A H9A 0.9500 . ?
C10A C11A 1.522(9) . ?
C10A C15A 1.531(8) . ?
C10A H10A 1.0000 . ?
C11A C12A 1.553(9) . ?
C11A H11A 0.9900 . ?
C11A H11B 0.9900 . ?
C12A C13A 1.508(9) . ?
C12A H12A 0.9900 . ?
C12A H12B 0.9900 . ?
C13A C14A 1.552(9) . ?
C13A H13A 0.9900 . ?
C13A H13B 0.9900 . ?
C14A C15A 1.514(8) . ?
C14A H14A 0.9900 . ?
C14A H14B 0.9900 . ?
C15A H15A 1.0000 . ?
C16A C17A 1.447(9) . ?
C16A H16A 0.9500 . ?
C17A C18A 1.410(8) . ?
C17A C22A 1.424(9) . ?
C18A C19A 1.357(12) . ?
C18A H18A 0.9500 . ?
C19A C20A 1.394(11) . ?
C19A H19A 0.9500 . ?
C20A C21A 1.395(8) . ?
C20A H20A 0.9500 . ?
C21A C22A 1.433(9) . ?
C23A C24A 1.512(9) . ?
C23A H23A 0.9900 . ?
C23A H23B 0.9900 . ?
C24A H24A 0.9800 . ?
C24A H24B 0.9800 . ?
C24A H24C 0.9800 . ?
C25A C26A 1.520(10) . ?
C25A H25A 0.9800 . ?
C25A H25B 0.9800 . ?
C25A H25C 0.9800 . ?
C26A H26A 0.9900 . ?
C26A H26B 0.9900 . ?
C27A C28A 1.372(8) . ?
C27A C32A 1.423(8) . ?
C28A C29A 1.402(9) . ?
C28A H28A 0.9500 . ?
C29A C30A 1.383(9) . ?
C29A H29A 0.9500 . ?
C30A C31A 1.421(8) . ?
C30A H30A 0.9500 . ?
C31A C32A 1.412(8) . ?
C31A C33A 1.457(8) . ?
C33A H33A 0.9500 . ?
C34A C35A 1.503(10) . ?
C34A C39A 1.522(10) . ?
C34A H34A 1.0000 . ?
C35A C36A 1.546(10) . ?
C35A H35A 0.9900 . ?
C35A H35B 0.9900 . ?
C36A C37A 1.520(14) . ?
C36A H36A 0.9900 . ?
C36A H36B 0.9900 . ?
C37A C38A 1.516(13) . ?
C37A H37A 0.9900 . ?
C37A H37B 0.9900 . ?
C38A C39A 1.541(10) . ?
C38A H38A 0.9900 . ?
C38A H38B 0.9900 . ?
C39A H39A 1.0000 . ?
C40A C41A 1.465(12) . ?
C40A H40A 0.9500 . ?
C41A C46A 1.398(10) . ?
C41A C42A 1.425(10) . ?
C42A C43A 1.352(15) . ?
C42A H42A 0.9500 . ?
C43A C44A 1.379(13) . ?
C43A H43A 0.9500 . ?
C44A C45A 1.407(9) . ?
C44A H44A 0.9500 . ?
C45A C46A 1.390(12) . ?
C47A C48A 1.511(10) . ?
C47A H47A 0.9900 . ?
C47A H47B 0.9900 . ?
C48A H48A 0.9800 . ?
C48A H48B 0.9800 . ?
C48A H48C 0.9800 . ?
Cl1A O9A 1.417(6) . ?
Cl1A O10A 1.419(6) . ?
Cl1A O12A 1.428(6) . ?
Cl1A O11A 1.446(5) . ?
Cl2A O16' 1.300(10) . ?
Cl2A O14A 1.323(10) . ?
Cl2A O13A 1.396(5) . ?
Cl2A O15A 1.438(6) . ?
Cl2A O16A 1.577(11) . ?
Cl2A O14' 1.620(10) . ?
Cu1B O3B 1.896(4) . ?
Cu1B O2B 1.903(4) . ?
Cu1B N1B 1.910(4) . ?
Cu1B N2B 1.920(5) . ?
Cu2B O7B 1.913(4) . ?
Cu2B N3B 1.914(5) . ?
Cu2B O6B 1.917(5) . ?
Cu2B N4B 1.919(5) . ?
Mn2B O6B 2.120(5) . ?
Mn2B O3B 2.148(4) . ?
Mn2B O7B 2.154(4) . ?
Mn2B O2B 2.165(4) . ?
Mn2B O5B 2.440(5) . ?
O1B C3B 1.383(7) . ?
O1B C2B 1.448(7) . ?
O2B C8B 1.330(6) . ?
O3B C22B 1.325(6) . ?
O4B C21B 1.378(7) . ?
O4B C23B 1.454(7) . ?
O5B C27B 1.364(9) . ?
O5B C26B 1.458(10) . ?
O6B C32B 1.341(7) . ?
O7B C46B 1.336(6) . ?
O8B C45B 1.368(6) . ?
O8B C47B 1.444(6) . ?
N1B C9B 1.275(7) . ?
N1B C10B 1.481(6) . ?
N2B C16B 1.292(7) . ?
N2B C15B 1.471(7) . ?
N3B C33B 1.301(9) . ?
N3B C34B 1.477(8) . ?
N4B C40B 1.299(8) . ?
N4B C39B 1.492(6) . ?
C1B C2B 1.519(10) . ?
C1B H1BA 0.9800 . ?
C1B H1BB 0.9800 . ?
C1B H1BC 0.9800 . ?
C2B H2BA 0.9900 . ?
C2B H2BB 0.9900 . ?
C3B C4B 1.380(7) . ?
C3B C8B 1.401(8) . ?
C4B C5B 1.399(9) . ?
C4B H4B 0.9500 . ?
C5B C6B 1.365(9) . ?
C5B H5B 0.9500 . ?
C6B C7B 1.416(7) . ?
C6B H6B 0.9500 . ?
C7B C8B 1.407(8) . ?
C7B C9B 1.455(8) . ?
C9B H9B 0.9500 . ?
C10B C11B 1.512(7) . ?
C10B C15B 1.541(7) . ?
C10B H10B 1.0000 . ?
C11B C12B 1.524(8) . ?
C11B H11C 0.9900 . ?
C11B H11D 0.9900 . ?
C12B C13B 1.527(8) . ?
C12B H12C 0.9900 . ?
C12B H12D 0.9900 . ?
C13B C14B 1.528(8) . ?
C13B H13C 0.9900 . ?
C13B H13D 0.9900 . ?
C14B C15B 1.517(8) . ?
C14B H14C 0.9900 . ?
C14B H14D 0.9900 . ?
C15B H15B 1.0000 . ?
C16B C17B 1.439(8) . ?
C16B H16B 0.9500 . ?
C17B C18B 1.397(7) . ?
C17B C22B 1.431(8) . ?
C18B C19B 1.406(9) . ?
C18B H18B 0.9500 . ?
C19B C20B 1.391(9) . ?
C19B H19B 0.9500 . ?
C20B C21B 1.392(7) . ?
C20B H20B 0.9500 . ?
C21B C22B 1.405(8) . ?
C23B C24B 1.516(9) . ?
C23B H23C 0.9900 . ?
C23B H23D 0.9900 . ?
C24B H24D 0.9800 . ?
C24B H24E 0.9800 . ?
C24B H24F 0.9800 . ?
C25B C26B 1.446(10) . ?
C25B H25D 0.9800 . ?
C25B H25E 0.9800 . ?
C25B H25F 0.9800 . ?
C26B H26C 0.9900 . ?
C26B H26D 0.9900 . ?
C27B C28B 1.376(9) . ?
C27B C32B 1.418(10) . ?
C28B C29B 1.380(13) . ?
C28B H28B 0.9500 . ?
C29B C30B 1.369(14) . ?
C29B H29B 0.9500 . ?
C30B C31B 1.426(10) . ?
C30B H30B 0.9500 . ?
C31B C32B 1.399(10) . ?
C31B C33B 1.414(12) . ?
C33B H33B 0.9500 . ?
C34B C35B 1.526(8) . ?
C34B C39B 1.538(8) . ?
C34B H34B 1.0000 . ?
C35B C36B 1.507(11) . ?
C35B H35C 0.9900 . ?
C35B H35D 0.9900 . ?
C36B C37B 1.518(9) . ?
C36B H36C 0.9900 . ?
C36B H36D 0.9900 . ?
C37B C38B 1.525(9) . ?
C37B H37C 0.9900 . ?
C37B H37D 0.9900 . ?
C38B C39B 1.509(10) . ?
C38B H38C 0.9900 . ?
C38B H38D 0.9900 . ?
C39B H39B 1.0000 . ?
C40B C41B 1.469(8) . ?
C40B H40B 0.9500 . ?
C41B C46B 1.407(8) . ?
C41B C42B 1.409(8) . ?
C42B C43B 1.356(9) . ?
C42B H42B 0.9500 . ?
C43B C44B 1.410(8) . ?
C43B H43C 0.9500 . ?
C44B C45B 1.390(8) . ?
C44B H44B 0.9500 . ?
C45B C46B 1.412(7) . ?
C47B C48B 1.507(9) . ?
C47B H47C 0.9900 . ?
C47B H47D 0.9900 . ?
C48B H48D 0.9800 . ?
C48B H48E 0.9800 . ?
C48B H48F 0.9800 . ?
Cl1B O10B 1.424(5) . ?
Cl1B O11B 1.432(4) . ?
Cl1B O12B 1.439(5) . ?
Cl1B O9B 1.470(7) . ?
Cl2B O14B 1.429(6) . ?
Cl2B O15B 1.431(5) . ?
Cl2B O13B 1.438(4) . ?
Cl2B O16B 1.447(5) . ?
Cl1W C1W 1.655(15) . ?
Cl2W C1W 1.855(17) . ?
C1W H1WA 0.9900 . ?
C1W H1WB 0.9900 . ?
Cl3W C2W 1.757(8) . ?
Cl4W C2W 1.783(8) . ?
Cl4' C2W 1.736(11) . ?
C2W H2WA 0.9900 . ?
C2W H2WB 0.9900 . ?
C2W H2WC 0.9900 . ?
C2W H2WD 0.9900 . ?
O1W C3W 1.417(7) . ?
O1W H1WO 0.8400 . ?
C3W H3WA 0.9800 . ?
C3W H3WB 0.9800 . ?
C3W H3WC 0.9800 . ?
O2W C4W 1.427(8) . ?
O2W H2WO 0.8400 . ?
C4W H4WA 0.9800 . ?
C4W H4WB 0.9800 . ?
C4W H4WC 0.9800 . ?
O3W C5W 1.423(12) . ?
O3W H3WO 0.8400 . ?
C5W H5WA 0.9800 . ?
C5W H5WB 0.9800 . ?
C5W H5WC 0.9800 . ?
